data_1576655
loop_
_publ_author_name
'Ochs, Jasmine'
'Metzler-Nolte, Nils'

_publ_section_title
;
 Identification of Au-hydrides as key intermediates in the reduction of
 Au(iii) prodrugs to active Au(i) species under protic conditions.
;
_journal_issue 8
_journal_name_full 'Chemical science'
_journal_page_first 4183
_journal_page_last 4190
_journal_paper_doi 10.1039/d5sc06212h
_journal_volume 17
_journal_year 2026
_chemical_absolute_configuration unk
_chemical_formula_moiety '2(C15 H17 Au Cl N2 O2 S), C H4 O, 1.774(Cl), C H4 Cl0.226 O'
_chemical_formula_sum 'C32 H42 Au2 Cl4 N4 O6 S2'
_chemical_formula_weight 1178.589
_space_group_crystal_system monoclinic
_space_group_IT_number 4
_space_group_name_Hall 'P 2yb'
_space_group_name_H-M_alt 'P 1 21 1'
_symmetry_Int_Tables_number 4
_atom_sites_solution_primary iterative
_audit_creation_date 2025-02-11
_audit_creation_method
;
Olex2 1.5
(compiled 2023.03.06 svn.rbb2c1857 for OlexSys, GUI svn.r6748)
;
_audit_update_record
;
2025-02-17 deposited with the CCDC.	2025-12-26 downloaded from the CCDC.
;
_cell_angle_alpha 90
_cell_angle_beta 115.370(2)
_cell_angle_gamma 90
_cell_formula_units_Z 2
_cell_length_a 17.2761(3)
_cell_length_b 6.7454(1)
_cell_length_c 18.9344(3)
_cell_measurement_reflns_used 10432
_cell_measurement_temperature 100.0(3)
_cell_measurement_theta_max 76.1140
_cell_measurement_theta_min 2.8920
_cell_volume 1993.71(6)
_computing_cell_refinement 'CrysAlisPro 1.171.41.93a (Rigaku OD, 2020)'
_computing_data_collection 'CrysAlisPro 1.171.41.93a (Rigaku OD, 2020)'
_computing_data_reduction 'CrysAlisPro 1.171.41.93a (Rigaku OD, 2020)'
_computing_molecular_graphics 'Olex2 1.5 (Dolomanov et al., 2009)'
_computing_publication_material 'Olex2 1.5 (Dolomanov et al., 2009)'
_computing_structure_refinement 'olex2.refine 1.5 (Bourhis et al., 2015)'
_computing_structure_solution 'olex2.solve 1.5 (Bourhis et al., 2015)'
_diffrn_ambient_environment N~2~
_diffrn_ambient_temperature 100.0(3)
_diffrn_detector 'Hybrid Pixel Array Detector'
_diffrn_detector_area_resol_mean 10.0000
_diffrn_detector_type HyPix
_diffrn_measured_fraction_theta_full 0.9970
_diffrn_measured_fraction_theta_max 0.9453
_diffrn_measurement_details
;
List of Runs (angles in degrees, time in seconds):

  # Type    Start    End  Width  t~exp~   \w     \q     \k     \f   Frames
#--------------------------------------------------------------------------
  1  \w    107.00 154.00   0.50    1.64    --  105.91  95.00  18.00   94
  2  \w     93.00 177.00   0.50    1.64    --  105.91  30.00   0.00  168
  3  \w     93.00 178.00   0.50    1.64    --  105.91  30.00 -30.00  170
  4  \w     -5.00  47.00   0.50    0.42    --   47.03 -95.00 -91.00  104
  5  \w     49.00  75.00   0.50    1.64    --  105.91 -95.00 -91.00   52
  6  \w     73.00 106.00   0.50    1.64    --  105.91 -94.00 -90.00   66
  7  \w     53.00 106.00   0.50    1.64    --  105.91 -94.00 -60.00  106
  8  \w     43.00  69.00   0.50    1.64    --  105.91 -61.00 -30.00   52
  9  \w     34.00  74.00   0.50    1.64    --  105.91 -61.00-120.00   80
 10  \w     41.00  71.00   0.50    1.64    --  105.91 -61.00 -60.00   60
 11  \w     36.00  65.00   0.50    1.64    --  105.91 -61.00   0.00   58
 12  \w     33.00  58.00   0.50    1.64    --  105.91 -61.00 150.00   50
 13  \w    -48.00 -23.00   0.50    1.64    --  -91.75  45.00-180.00   50
 14  \w    -64.00 -24.00   0.50    1.64    --  -91.75  61.00-150.00   80
 15  \w    -48.00 -21.00   0.50    1.64    --  -91.75  45.00-150.00   54
 16  \w    -46.00 -21.00   0.50    1.64    --  -91.75  45.00-120.00   50
 17  \w    -47.00 -21.00   0.50    1.64    --  -91.75  45.00 -60.00   52
 18  \w    -40.00  24.00   0.50    0.42    --  -47.03  38.00 -90.00  128
 19  \w     -3.00  28.00   0.50    0.42    --  -47.03  19.00 120.00   62
 20  \w    -78.00 -48.00   0.50    1.64    --  -91.75  95.00  18.00   60
 21  \w    -77.00  18.00   0.50    0.42    --  -47.03  95.00  18.00  190
 22  \w   -148.00-115.00   0.50    1.64    --  -91.75 -95.00 -91.00   66
 23  \w   -113.00 -88.00   0.50    0.42    --  -47.03-125.00 -30.00   50
 24  \w   -119.00 -77.00   0.50    0.42    --  -47.03-125.00  60.00   84
;
_diffrn_measurement_device 'four-circle diffractometer'
_diffrn_measurement_device_type 'XtaLAB Synergy, Dualflex, HyPix'
_diffrn_measurement_method '\w scans'
_diffrn_orient_matrix_type 'CrysAlisPro convention (1999,Acta A55,543-557)'
_diffrn_orient_matrix_UB_11 -0.0000024000
_diffrn_orient_matrix_UB_12 0.1714071000
_diffrn_orient_matrix_UB_13 -0.0537733000
_diffrn_orient_matrix_UB_21 0.0537223000
_diffrn_orient_matrix_UB_22 -0.1266815000
_diffrn_orient_matrix_UB_23 -0.0302537000
_diffrn_orient_matrix_UB_31 -0.0828076000
_diffrn_orient_matrix_UB_32 -0.0819184000
_diffrn_orient_matrix_UB_33 -0.0655649000
_diffrn_radiation_monochromator mirror
_diffrn_radiation_probe x-ray
_diffrn_radiation_type 'Cu K\a'
_diffrn_radiation_wavelength 1.54184
_diffrn_reflns_av_R_equivalents 0.0392
_diffrn_reflns_av_unetI/netI 0.0419
_diffrn_reflns_Laue_measured_fraction_full 0.9970
_diffrn_reflns_Laue_measured_fraction_max 0.9453
_diffrn_reflns_limit_h_max 18
_diffrn_reflns_limit_h_min -21
_diffrn_reflns_limit_k_max 6
_diffrn_reflns_limit_k_min -8
_diffrn_reflns_limit_l_max 23
_diffrn_reflns_limit_l_min -22
_diffrn_reflns_number 13529
_diffrn_reflns_point_group_measured_fraction_full 0.7831
_diffrn_reflns_point_group_measured_fraction_max 0.7252
_diffrn_reflns_theta_full 67.6840
_diffrn_reflns_theta_max 76.69
_diffrn_reflns_theta_min 2.58
_diffrn_source 'micro-focus sealed X-ray tube'
_diffrn_source_type 'PhotonJet (Cu) X-ray Source'
_exptl_absorpt_coefficient_mu 17.464
_exptl_absorpt_correction_T_max 1.00000
_exptl_absorpt_correction_T_min 0.55608
_exptl_absorpt_correction_type multi-scan
_exptl_absorpt_process_details
;
CrysAlisPro 1.171.41.93a (Rigaku Oxford Diffraction, 2020)
Empirical absorption correction using spherical harmonics,
implemented in SCALE3 ABSPACK scaling algorithm.
;
_exptl_crystal_colour 'clear light yellow'
_exptl_crystal_colour_lustre clear
_exptl_crystal_colour_modifier light
_exptl_crystal_colour_primary yellow
_exptl_crystal_density_diffrn 1.963
_exptl_crystal_description needle
_exptl_crystal_F_000 1128.102
_exptl_crystal_recrystallization_method 'grwon by slow evaporation of diethylether inside a DCM/methanol mixture'
_exptl_crystal_size_max 0.2
_exptl_crystal_size_mid 0.02
_exptl_crystal_size_min 0.01
_refine_diff_density_max 2.2328
_refine_diff_density_min -1.0602
_refine_diff_density_rms 0.1602
_refine_ls_abs_structure_details 'Hooft, R.W.W., Straver, L.H., Spek, A.L. (2010). J. Appl. Cryst., 43, 665-668.'
_refine_ls_abs_structure_Flack 0.018(10)
_refine_ls_d_res_high 0.7922
_refine_ls_d_res_low 17.1084
_refine_ls_goodness_of_fit_ref 1.0391
_refine_ls_hydrogen_treatment mixed
_refine_ls_matrix_type full
_refine_ls_number_constraints 69
_refine_ls_number_parameters 472
_refine_ls_number_reflns 6100
_refine_ls_number_restraints 1
_refine_ls_restrained_S_all 1.0391
_refine_ls_R_factor_all 0.0365
_refine_ls_R_factor_gt 0.0352
_refine_ls_shift/su_max 0.0010
_refine_ls_shift/su_mean 0.0000
_refine_ls_structure_factor_coef Fsqd
_refine_ls_weighting_details 'w=1/[\s^2^(Fo^2^)+(0.0730P)^2^] where P=(Fo^2^+2Fc^2^)/3'
_refine_ls_weighting_scheme calc
_refine_ls_wR_factor_gt 0.0962
_refine_ls_wR_factor_ref 0.0969
_reflns_Friedel_coverage 0.463
_reflns_limit_h_max 21
_reflns_limit_h_min -21
_reflns_limit_k_max 6
_reflns_limit_k_min -8
_reflns_limit_l_max 23
_reflns_limit_l_min -23
_reflns_number_gt 5860
_reflns_number_total 6100
_reflns_threshold_expression I>=2u(I)
_cod_data_source_file d5sc06212h2.cif
_cod_data_source_block JO_MA_07_auto_a
_cod_original_sg_symbol_Hall ' P 2yb'
_cod_database_code 1576655
_chemical_oxdiff_formula CHNSAu
_olex2_refinement_description
;
1. Fixed Uiso
 At 1.2 times of:
  All C(H) groups, All C(H,H) groups, All N(H,H,H) groups
 At 1.5 times of:
  All C(H,H,H) groups, All O(H) groups
2. Others
 Sof(Cl3B)=1-FVAR(1)
 Sof(Cl3A)=FVAR(1)
3.a Ternary CH refined with riding coordinates:
 C13(H13), C13A(H13A)
3.b Secondary CH2 refined with riding coordinates:
 C12(H12a,H12b), C12A(H12c,H12d)
3.c Aromatic/amide H refined with riding coordinates:
 C2(H2), C2A(H2Aa), C3(H3), C3A(H3A), C5(H5), C5A(H5A), C8(H8), C8A(H8A),
 C9(H9), C9A(H9A), C10(H10), C10A(H10A), C11(H11), C11A(H11A), C4(H4), C4A(H4A)
3.d Idealised Me refined as rotating group:
 N2(H2a,H2b,H2c), C2S(H2Sa,H2Sb,H2Sc), C15(H15a,H15b,H15c), C15A(H15d,H15e,
 H15f), N1A(H1Aa,H1Ab,H1Ac), C1S(H1Sa,H1Sb,H1Sc)
3.e Idealised tetrahedral OH refined as rotating group:
 O1S(H3B)
;
_olex2_submission_special_instructions 'No special instructions were received'
_oxdiff_exptl_absorpt_empirical_details
;
Empirical correction (ABSPACK) includes:
- Absorption correction using spherical harmonics
- Frame scaling
;
_oxdiff_exptl_absorpt_empirical_full_max 2.212
_oxdiff_exptl_absorpt_empirical_full_min 0.468

loop_
_space_group_symop_id
_space_group_symop_operation_xyz
1 x,y,z
2 -x,y+1/2,-z

loop_
_atom_site_label
_atom_site_type_symbol
_atom_site_fract_x
_atom_site_fract_y
_atom_site_fract_z
_atom_site_U_iso_or_equiv
_atom_site_adp_type
_atom_site_occupancy
_atom_site_refinement_flags_posn
_atom_site_refinement_flags_occupancy
_atom_site_disorder_group
O2 O 0.7088(6) -0.0937(7) 1.1363(5) 0.060(2) Uani 1.000000 . . .
O2A O 0.8055(4) 0.3775(6) 0.3566(4) 0.0398(15) Uani 1.000000 . . .
O2S O 0.9687(6) 0.8475(7) 0.6085(4) 0.058(2) Uani 1.000000 . . .
N2 N 0.5834(5) 0.0582(8) 0.9905(5) 0.047(2) Uani 1.000000 . . .
H2a H 0.5610(10) 0.160(8) 0.956(4) 0.057(3) Uiso 1.000000 GR . .
H2b H 0.5578(9) -0.057(5) 0.967(4) 0.057(3) Uiso 1.000000 GR . .
H2c H 0.5740(5) 0.080(12) 1.0337(8) 0.057(3) Uiso 1.000000 GR . .
C2 C 1.0308(5) 0.2661(10) 1.1297(4) 0.0237(15) Uani 1.000000 . . .
H2 H 0.9950(5) 0.2673(10) 1.1564(4) 0.0284(18) Uiso 1.000000 R . .
C2A C 0.4590(4) 0.6044(10) 0.3705(4) 0.0220(14) Uani 1.000000 . . .
H2Aa H 0.4944(4) 0.6028(10) 0.3435(4) 0.0264(17) Uiso 1.000000 R . .
C2S C 0.9897(7) 0.7927(10) 0.6872(6) 0.048(3) Uani 1.000000 . . .
H2Sa H 0.998(5) 0.6489(19) 0.6929(13) 0.072(4) Uiso 1.000000 GR . .
H2Sb H 1.043(3) 0.860(10) 0.7221(7) 0.072(4) Uiso 1.000000 GR . .
H2Sc H 0.943(3) 0.832(12) 0.7006(17) 0.072(4) Uiso 1.000000 GR . .
C3 C 1.1208(5) 0.2722(10) 1.1719(4) 0.0258(16) Uani 1.000000 . . .
H3 H 1.1461(5) 0.2792(10) 1.2273(4) 0.0309(19) Uiso 1.000000 R . .
C3A C 0.3699(5) 0.6003(10) 0.3296(5) 0.0273(16) Uani 1.000000 . . .
H3A H 0.3445(5) 0.5988(10) 0.2741(5) 0.0327(19) Uiso 1.000000 R . .
Cl3A Cl 0.4659(2) 0.73336(16) 0.88155(17) 0.0525(14) Uani 0.774(11) . P 1
Cl3B Cl 0.5262(11) 0.60006(17) 0.9155(9) 0.086(7) Uani 0.226(11) . P 2
C5 C 1.1372(5) 0.2621(10) 1.0515(5) 0.0257(15) Uani 1.000000 . . .
H5 H 1.1730(5) 0.2614(10) 1.0249(5) 0.0309(19) Uiso 1.000000 R . .
C5A C 0.3537(5) 0.6104(9) 0.4495(5) 0.0239(15) Uani 1.000000 . . .
H5A H 0.3181(5) 0.6195(9) 0.4762(5) 0.0286(18) Uiso 1.000000 R . .
C6 C 1.0477(4) 0.2572(10) 1.0098(4) 0.0189(13) Uani 1.000000 . . .
C6A C 0.4432(4) 0.6093(10) 0.4920(4) 0.0217(14) Uani 1.000000 . . .
C7 C 1.0054(5) 0.2563(10) 0.9240(4) 0.0214(15) Uani 1.000000 . . .
C7A C 0.4861(4) 0.6132(9) 0.5767(4) 0.0193(14) Uani 1.000000 . . .
C8 C 1.0474(5) 0.2556(10) 0.8757(5) 0.0267(16) Uani 1.000000 . . .
H8 H 1.1081(5) 0.2479(10) 0.8977(5) 0.032(2) Uiso 1.000000 R . .
C8A C 0.4442(5) 0.6269(9) 0.6260(5) 0.0233(16) Uani 1.000000 . . .
H8A H 0.3834(5) 0.6325(9) 0.6044(5) 0.0280(19) Uiso 1.000000 R . .
C9 C 0.9997(5) 0.2663(10) 0.7948(5) 0.0257(15) Uani 1.000000 . . .
H9 H 1.0274(5) 0.2653(10) 0.7609(5) 0.0309(19) Uiso 1.000000 R . .
C9A C 0.4924(6) 0.6322(10) 0.7065(5) 0.033(2) Uani 1.000000 . . .
H9A H 0.4652(6) 0.6474(10) 0.7405(5) 0.040(2) Uiso 1.000000 R . .
C10 C 0.9124(5) 0.2784(10) 0.7651(5) 0.0288(17) Uani 1.000000 . . .
H10 H 0.8793(5) 0.2847(10) 0.7101(5) 0.035(2) Uiso 1.000000 R . .
C10A C 0.5813(5) 0.6148(10) 0.7368(4) 0.0320(18) Uani 1.000000 . . .
H10A H 0.6152(5) 0.6095(10) 0.7917(4) 0.038(2) Uiso 1.000000 R . .
C11 C 0.8717(5) 0.2817(10) 0.8140(4) 0.0290(18) Uani 1.000000 . . .
H11 H 0.8111(5) 0.2928(10) 0.7926(4) 0.035(2) Uiso 1.000000 R . .
C11A C 0.6194(5) 0.6054(10) 0.6863(4) 0.0288(16) Uani 1.000000 . . .
H11A H 0.6800(5) 0.5985(10) 0.7070(4) 0.035(2) Uiso 1.000000 R . .
C15 C 0.7353(9) -0.2564(11) 1.1916(9) 0.072(4) Uani 1.000000 . . .
H15a H 0.699(5) -0.372(5) 1.168(3) 0.109(6) Uiso 1.000000 GR . .
H15b H 0.795(2) -0.290(11) 1.205(5) 0.109(6) Uiso 1.000000 GR . .
H15c H 0.730(7) -0.218(6) 1.239(3) 0.109(6) Uiso 1.000000 GR . .
C15A C 0.7831(7) 0.2297(11) 0.2969(6) 0.053(3) Uani 1.000000 . . .
H15d H 0.785(6) 0.288(4) 0.2501(19) 0.079(4) Uiso 1.000000 GR . .
H15e H 0.824(4) 0.120(6) 0.316(2) 0.079(4) Uiso 1.000000 GR . .
H15f H 0.725(2) 0.180(10) 0.284(4) 0.079(4) Uiso 1.000000 GR . .
C12 C 0.7187(5) 0.2438(10) 1.0463(5) 0.034(2) Uani 1.000000 . . .
H12a H 0.7055(5) 0.2820(10) 1.0904(5) 0.041(2) Uiso 1.000000 R . .
H12b H 0.6943(5) 0.3462(10) 1.0051(5) 0.041(2) Uiso 1.000000 R . .
C12A C 0.7657(5) 0.6734(9) 0.4522(5) 0.0261(17) Uani 1.000000 . . .
H12c H 0.7746(5) 0.7333(9) 0.4086(5) 0.031(2) Uiso 1.000000 R . .
H12d H 0.7834(5) 0.7722(9) 0.4950(5) 0.031(2) Uiso 1.000000 R . .
Au1 Au 0.868149(17) 0.259066(8) 0.975141(15) 0.02048(10) Uani 1.000000 . . .
Au1A Au 0.622299(17) 0.610159(8) 0.525214(15) 0.02071(10) Uani 1.000000 . . .
Cl1 Cl 0.72478(11) 0.27222(15) 0.87902(11) 0.0315(4) Uani 1.000000 . . .
Cl1A Cl 0.76589(10) 0.61610(15) 0.62106(11) 0.0282(4) Uani 1.000000 . . .
S1 S 0.83549(12) 0.23706(17) 1.08019(11) 0.0273(4) Uani 1.000000 . . .
S1A S 0.65307(12) 0.62282(17) 0.41940(11) 0.0270(4) Uani 1.000000 . . .
O1 O 0.7372(6) -0.2742(7) 1.0520(7) 0.071(3) Uani 1.000000 . . .
O1A O 0.7705(4) 0.1654(6) 0.4304(5) 0.0412(17) Uani 1.000000 . . .
O1S O 0.4864(6) 0.2806(7) 0.8702(5) 0.070(3) Uani 1.000000 . . .
H3B H 0.524(9) 0.37(2) 0.884(5) 0.104(4) Uiso 1.000000 GR . .
C4 C 1.1722(4) 0.2680(10) 1.1326(5) 0.0265(17) Uani 1.000000 . . .
H4 H 1.2327(4) 0.2692(10) 1.1616(5) 0.032(2) Uiso 1.000000 R . .
C4A C 0.3173(5) 0.5984(10) 0.3688(5) 0.0304(18) Uani 1.000000 . . .
H4A H 0.2569(5) 0.5889(10) 0.3402(5) 0.037(2) Uiso 1.000000 R . .
N1 N 0.9182(4) 0.2689(8) 0.8927(3) 0.0227(14) Uani 1.000000 . . .
N1A N 0.9132(4) 0.5526(7) 0.5016(4) 0.0296(15) Uani 1.000000 . . .
H1Aa H 0.9185(11) 0.583(9) 0.4571(5) 0.0356(18) Uiso 1.000000 GR . .
H1Ab H 0.9264(14) 0.661(6) 0.533(3) 0.0356(18) Uiso 1.000000 GR . .
H1Ac H 0.9495(6) 0.452(4) 0.527(3) 0.0356(18) Uiso 1.000000 GR . .
N1S N 0.5732(4) 0.6057(8) 0.6086(3) 0.0204(12) Uani 1.000000 . . .
C1 C 0.9955(4) 0.2583(10) 1.0489(4) 0.0194(14) Uani 1.000000 . . .
C1A C 0.4947(4) 0.6109(9) 0.4512(4) 0.0170(13) Uani 1.000000 . . .
C1S C 0.4747(12) 0.2027(12) 0.7967(8) 0.091(6) Uani 1.000000 . . .
H1Sa H 0.423(5) 0.260(16) 0.7555(12) 0.137(9) Uiso 1.000000 GR . .
H1Sb H 0.524(5) 0.236(18) 0.787(4) 0.137(9) Uiso 1.000000 GR . .
H1Sc H 0.469(9) 0.058(2) 0.797(3) 0.137(9) Uiso 1.000000 GR . .
Cl2 Cl 1.04181(12) 1.26738(15) 0.62264(11) 0.0312(4) Uani 1.000000 . . .
C13 C 0.6768(5) 0.0451(10) 1.0138(6) 0.038(2) Uani 1.000000 . . .
H13 H 0.6858(5) 0.0146(10) 0.9661(6) 0.046(3) Uiso 1.000000 R . .
C13A C 0.8233(5) 0.4907(9) 0.4815(5) 0.0268(17) Uani 1.000000 . . .
H13A H 0.8200(5) 0.4404(9) 0.5298(5) 0.032(2) Uiso 1.000000 R . .
C14 C 0.7105(7) -0.1279(11) 1.0700(7) 0.046(3) Uani 1.000000 . . .
C14A C 0.7975(5) 0.3251(10) 0.4214(5) 0.0324(19) Uani 1.000000 . . .
H2S H 0.986(5) 0.985(12) 0.620(4) 0.004(17) Uiso 1.000000 . . .

loop_
_atom_site_aniso_label
_atom_site_aniso_U_11
_atom_site_aniso_U_22
_atom_site_aniso_U_33
_atom_site_aniso_U_12
_atom_site_aniso_U_13
_atom_site_aniso_U_23
O2 0.065(5) 0.049(5) 0.054(4) 0.009(4) 0.015(4) -0.003(4)
O2A 0.048(4) 0.036(4) 0.040(3) -0.009(3) 0.024(3) -0.009(3)
O2S 0.096(6) 0.043(5) 0.028(3) -0.031(4) 0.019(4) -0.008(3)
N2 0.030(4) 0.075(7) 0.035(4) -0.004(4) 0.014(3) -0.015(4)
C2 0.028(3) 0.021(4) 0.023(4) 0.003(4) 0.012(3) 0.011(4)
C2A 0.026(3) 0.017(4) 0.020(3) -0.005(4) 0.006(3) -0.006(4)
C2S 0.066(6) 0.047(7) 0.037(5) -0.005(5) 0.027(5) -0.000(5)
C3 0.023(3) 0.024(4) 0.019(3) 0.000(4) -0.002(3) 0.001(4)
C3A 0.026(3) 0.018(4) 0.025(4) 0.001(4) -0.001(3) 0.003(4)
Cl3A 0.061(2) 0.072(3) 0.0310(15) -0.029(2) 0.0255(14) -0.0132(17)
Cl3B 0.088(11) 0.128(18) 0.055(8) 0.011(13) 0.043(8) -0.007(10)
C5 0.022(3) 0.023(4) 0.029(4) -0.000(4) 0.008(3) 0.001(5)
C5A 0.025(3) 0.009(4) 0.032(4) 0.009(4) 0.007(3) 0.007(4)
C6 0.018(3) 0.012(3) 0.021(3) -0.005(3) 0.004(2) 0.002(4)
C6A 0.021(3) 0.017(4) 0.023(4) -0.003(4) 0.004(3) -0.002(4)
C7 0.027(3) 0.017(4) 0.018(3) -0.002(4) 0.008(3) -0.012(4)
C7A 0.029(3) 0.009(3) 0.019(3) 0.001(4) 0.009(3) 0.009(4)
C8 0.030(4) 0.017(4) 0.038(4) 0.000(4) 0.019(3) 0.005(4)
C8A 0.022(3) 0.017(4) 0.027(4) 0.004(3) 0.007(3) -0.003(4)
C9 0.034(4) 0.019(4) 0.026(4) 0.003(4) 0.014(3) 0.000(4)
C9A 0.041(4) 0.036(6) 0.027(4) 0.008(4) 0.019(3) -0.004(4)
C10 0.036(4) 0.024(4) 0.023(4) -0.011(4) 0.009(3) -0.001(4)
C10A 0.038(4) 0.039(5) 0.016(3) 0.007(5) 0.009(3) -0.001(4)
C11 0.032(4) 0.033(5) 0.015(3) -0.001(4) 0.004(3) -0.001(4)
C11A 0.037(4) 0.023(4) 0.018(4) 0.002(4) 0.005(3) 0.002(4)
C15 0.080(9) 0.043(7) 0.082(9) -0.008(8) 0.023(7) 0.008(8)
C15A 0.056(6) 0.059(8) 0.046(6) -0.010(6) 0.024(5) -0.026(6)
C12 0.023(4) 0.040(5) 0.039(5) 0.001(4) 0.014(3) -0.010(5)
C12A 0.028(4) 0.021(4) 0.031(4) 0.000(3) 0.014(3) 0.000(3)
Au1 0.01985(15) 0.01803(19) 0.01901(17) 0.00088(12) 0.00398(11) -0.00035(13)
Au1A 0.01922(14) 0.01819(19) 0.01933(17) 0.00108(12) 0.00312(11) -0.00152(13)
Cl1 0.0218(8) 0.0411(12) 0.0254(9) 0.0025(10) 0.0041(7) -0.0006(11)
Cl1A 0.0196(7) 0.0327(11) 0.0251(9) 0.0017(10) 0.0026(6) -0.0057(10)
S1 0.0243(8) 0.0333(12) 0.0235(9) 0.0016(9) 0.0093(7) 0.0010(10)
S1A 0.0259(8) 0.0284(11) 0.0253(9) -0.0005(9) 0.0096(7) -0.0022(10)
O1 0.063(5) 0.047(6) 0.127(9) -0.013(5) 0.064(6) -0.020(6)
O1A 0.043(4) 0.024(4) 0.064(5) -0.001(3) 0.028(3) -0.003(3)
O1S 0.072(6) 0.087(8) 0.045(4) 0.015(6) 0.021(4) 0.011(5)
C4 0.020(3) 0.022(4) 0.029(4) 0.006(4) 0.002(3) 0.006(4)
C4A 0.022(3) 0.021(4) 0.032(4) -0.003(4) -0.004(3) -0.001(4)
N1 0.028(3) 0.026(4) 0.016(3) -0.005(4) 0.010(2) -0.000(4)
N1A 0.027(3) 0.030(4) 0.033(4) -0.002(3) 0.014(3) -0.003(3)
N1S 0.026(3) 0.015(3) 0.014(3) 0.002(3) 0.002(2) 0.003(3)
C1 0.013(3) 0.015(4) 0.019(3) 0.006(3) -0.003(2) 0.000(4)
C1A 0.020(3) 0.004(3) 0.023(3) -0.003(3) 0.006(3) 0.002(4)
C1S 0.102(12) 0.120(16) 0.044(7) -0.014(11) 0.023(7) -0.012(8)
Cl2 0.0392(9) 0.0288(10) 0.0290(9) 0.0028(9) 0.0177(7) 0.0002(8)
C13 0.026(4) 0.045(6) 0.050(5) -0.015(4) 0.023(4) -0.012(5)
C13A 0.024(4) 0.024(5) 0.034(4) -0.005(3) 0.014(3) -0.004(3)
C14 0.044(5) 0.044(7) 0.060(6) -0.017(5) 0.031(5) -0.008(5)
C14A 0.026(4) 0.034(5) 0.042(5) -0.002(4) 0.020(4) -0.002(4)

loop_
_atom_type_symbol
_atom_type_scat_dispersion_real
_atom_type_scat_dispersion_imag
_atom_type_scat_Cromer_Mann_a1
_atom_type_scat_Cromer_Mann_a2
_atom_type_scat_Cromer_Mann_a3
_atom_type_scat_Cromer_Mann_a4
_atom_type_scat_Cromer_Mann_b1
_atom_type_scat_Cromer_Mann_b2
_atom_type_scat_Cromer_Mann_b3
_atom_type_scat_Cromer_Mann_b4
_atom_type_scat_Cromer_Mann_c
_atom_type_scat_source
_atom_type_scat_dispersion_source
Au -4.01093 7.72880 16.88190 18.59130 25.55820 5.86000 0.46110 8.62160 1.48260 36.39560 12.06580 'International Tables Volume C Table 6.1.1.4 (pp. 500-502)' 'Henke, Gullikson and Davis, At. Data and Nucl. Data Tables, 1993, 54, 2'
C 0.01920 0.00962 2.31000 1.02000 1.58860 0.86500 20.84390 10.20750 0.56870 51.65120 0.21560 'International Tables Volume C Table 6.1.1.4 (pp. 500-502)' 'Henke, Gullikson and Davis, At. Data and Nucl. Data Tables, 1993, 54, 2'
Cl 0.36843 0.69943 11.46040 7.19640 6.25560 1.64550 0.01040 1.16620 18.51940 47.77840 -9.55740 'International Tables Volume C Table 6.1.1.4 (pp. 500-502)' 'Henke, Gullikson and Davis, At. Data and Nucl. Data Tables, 1993, 54, 2'
H 0.00000 0.00000 0.49300 0.32291 0.14019 0.04081 10.51090 26.12570 3.14236 57.79970 0.00304 'International Tables Volume C Table 6.1.1.4 (pp. 500-502)' 'Henke, Gullikson and Davis, At. Data and Nucl. Data Tables, 1993, 54, 2'
N 0.03256 0.01839 12.21260 3.13220 2.01250 1.16630 0.00570 9.89330 28.99750 0.58260 -11.52900 'International Tables Volume C Table 6.1.1.4 (pp. 500-502)' 'Henke, Gullikson and Davis, At. Data and Nucl. Data Tables, 1993, 54, 2'
O 0.05239 0.03377 3.04850 2.28680 1.54630 0.86700 13.27710 5.70110 0.32390 32.90890 0.25080 'International Tables Volume C Table 6.1.1.4 (pp. 500-502)' 'Henke, Gullikson and Davis, At. Data and Nucl. Data Tables, 1993, 54, 2'
S 0.33537 0.55136 6.90530 5.20340 1.43790 1.58630 1.46790 22.21510 0.25360 56.17200 0.86690 'International Tables Volume C Table 6.1.1.4 (pp. 500-502)' 'Henke, Gullikson and Davis, At. Data and Nucl. Data Tables, 1993, 54, 2'

loop_
_geom_angle_atom_site_label_1
_geom_angle_atom_site_label_2
_geom_angle_atom_site_label_3
_geom_angle
_geom_angle_site_symmetry_1
_geom_angle_site_symmetry_3
_geom_angle_publ_flag
C14 O2 C15 115.8(8) . . ?
C14A O2A C15A 116.1(6) . . ?
H2S O2S C2S 95(4) . . ?
H2b N2 H2a 109.5 . . ?
H2c N2 H2a 109.5 . . ?
H2c N2 H2b 109.5 . . ?
C13 N2 H2a 109.5 . . ?
C13 N2 H2b 109.5 . . ?
C13 N2 H2c 109.5 . . ?
C3 C2 H2 120.6(4) . . ?
C1 C2 H2 120.6(4) . . ?
C1 C2 C3 118.9(7) . . ?
C3A C2A H2Aa 120.7(5) . . ?
C1A C2A H2Aa 120.7(4) . . ?
C1A C2A C3A 118.5(7) . . ?
H2Sa C2S O2S 109.5 . . ?
H2Sb C2S O2S 109.5 . . ?
H2Sb C2S H2Sa 109.5 . . ?
H2Sc C2S O2S 109.5 . . ?
H2Sc C2S H2Sa 109.5 . . ?
H2Sc C2S H2Sb 109.5 . . ?
H3 C3 C2 120.0(4) . . ?
C4 C3 C2 120.1(7) . . ?
C4 C3 H3 120.0(4) . . ?
H3A C3A C2A 119.4(5) . . ?
C4A C3A C2A 121.3(7) . . ?
C4A C3A H3A 119.4(4) . . ?
C6 C5 H5 120.8(5) . . ?
C4 C5 H5 120.8(4) . . ?
C4 C5 C6 118.3(7) . . ?
C6A C5A H5A 120.0(5) . . ?
C4A C5A H5A 120.0(5) . . ?
C4A C5A C6A 120.0(7) . . ?
C7 C6 C5 121.8(7) . . ?
C1 C6 C5 120.7(7) . . ?
C1 C6 C7 117.4(6) . . ?
C7A C6A C5A 123.3(7) . . ?
C1A C6A C5A 119.1(7) . . ?
C1A C6A C7A 117.6(6) . . ?
C8 C7 C6 125.2(7) . . ?
N1 C7 C6 114.3(6) . . ?
N1 C7 C8 120.4(7) . . ?
C8A C7A C6A 124.8(7) . . ?
N1S C7A C6A 115.7(6) . . ?
N1S C7A C8A 119.5(7) . . ?
H8 C8 C7 120.2(5) . . ?
C9 C8 C7 119.6(7) . . ?
C9 C8 H8 120.2(4) . . ?
H8A C8A C7A 120.3(4) . . ?
C9A C8A C7A 119.5(7) . . ?
C9A C8A H8A 120.3(5) . . ?
H9 C9 C8 120.6(4) . . ?
C10 C9 C8 118.8(7) . . ?
C10 C9 H9 120.6(5) . . ?
H9A C9A C8A 120.5(5) . . ?
C10A C9A C8A 119.1(7) . . ?
C10A C9A H9A 120.5(5) . . ?
H10 C10 C9 119.5(5) . . ?
C11 C10 C9 121.0(8) . . ?
C11 C10 H10 119.5(5) . . ?
H10A C10A C9A 120.4(5) . . ?
C11A C10A C9A 119.2(7) . . ?
C11A C10A H10A 120.4(5) . . ?
H11 C11 C10 119.9(5) . . ?
N1 C11 C10 120.1(7) . . ?
N1 C11 H11 119.9(4) . . ?
H11A C11A C10A 119.1(5) . . ?
N1S C11A C10A 121.8(7) . . ?
N1S C11A H11A 119.1(4) . . ?
H15a C15 O2 109.5 . . ?
H15b C15 O2 109.5 . . ?
H15b C15 H15a 109.5 . . ?
H15c C15 O2 109.5 . . ?
H15c C15 H15a 109.5 . . ?
H15c C15 H15b 109.5 . . ?
H15d C15A O2A 109.5 . . ?
H15e C15A O2A 109.5 . . ?
H15e C15A H15d 109.5 . . ?
H15f C15A O2A 109.5 . . ?
H15f C15A H15d 109.5 . . ?
H15f C15A H15e 109.5 . . ?
H12b C12 H12a 107.9 . . ?
S1 C12 H12a 109.1(3) . . ?
S1 C12 H12b 109.1(3) . . ?
C13 C12 H12a 109.1(5) . . ?
C13 C12 H12b 109.1(5) . . ?
C13 C12 S1 112.4(5) . . ?
H12d C12A H12c 107.6 . . ?
S1A C12A H12c 108.7(3) . . ?
S1A C12A H12d 108.7(3) . . ?
C13A C12A H12c 108.7(4) . . ?
C13A C12A H12d 108.7(4) . . ?
C13A C12A S1A 114.2(5) . . ?
S1 Au1 Cl1 95.98(6) . . ?
N1 Au1 Cl1 93.24(18) . . ?
N1 Au1 S1 170.65(17) . . ?
C1 Au1 Cl1 173.8(2) . . ?
C1 Au1 S1 90.0(2) . . ?
C1 Au1 N1 80.8(3) . . ?
S1A Au1A Cl1A 96.35(6) . . ?
N1S Au1A Cl1A 93.00(16) . . ?
N1S Au1A S1A 170.53(17) . . ?
C1A Au1A Cl1A 174.3(2) . . ?
C1A Au1A S1A 89.2(2) . . ?
C1A Au1A N1S 81.4(3) . . ?
Au1 S1 C12 109.7(3) . . ?
Au1A S1A C12A 109.1(3) . . ?
C1S O1S H3B 109.5 . . ?
O1S H3B Cl3B 132(14) . . ?
C5 C4 C3 121.4(7) . . ?
H4 C4 C3 119.3(4) . . ?
H4 C4 C5 119.3(4) . . ?
C5A C4A C3A 119.6(7) . . ?
H4A C4A C3A 120.2(4) . . ?
H4A C4A C5A 120.2(5) . . ?
C11 N1 C7 120.2(6) . . ?
Au1 N1 C7 114.2(5) . . ?
Au1 N1 C11 125.6(5) . . ?
H1Ab N1A H1Aa 109.5 . . ?
H1Ac N1A H1Aa 109.5 . . ?
H1Ac N1A H1Ab 109.5 . . ?
C13A N1A H1Aa 109.5 . . ?
C13A N1A H1Ab 109.5 . . ?
C13A N1A H1Ac 109.5 . . ?
C11A N1S C7A 120.8(7) . . ?
Au1A N1S C7A 113.2(4) . . ?
Au1A N1S C11A 125.9(5) . . ?
C6 C1 C2 120.6(6) . . ?
Au1 C1 C2 126.3(5) . . ?
Au1 C1 C6 113.1(5) . . ?
C6A C1A C2A 121.3(6) . . ?
Au1A C1A C2A 126.7(5) . . ?
Au1A C1A C6A 112.0(5) . . ?
H1Sa C1S O1S 109.5 . . ?
H1Sb C1S O1S 109.5 . . ?
H1Sb C1S H1Sa 109.5 . . ?
H1Sc C1S O1S 109.5 . . ?
H1Sc C1S H1Sa 109.5 . . ?
H1Sc C1S H1Sb 109.5 . . ?
C12 C13 N2 109.6(6) . . ?
H13 C13 N2 108.3(5) . . ?
H13 C13 C12 108.3(5) . . ?
C14 C13 N2 107.2(7) . . ?
C14 C13 C12 114.9(8) . . ?
C14 C13 H13 108.3(5) . . ?
N1A C13A C12A 108.2(5) . . ?
H13A C13A C12A 108.7(5) . . ?
H13A C13A N1A 108.7(4) . . ?
C14A C13A C12A 112.7(7) . . ?
C14A C13A N1A 109.7(6) . . ?
C14A C13A H13A 108.7(4) . . ?
O1 C14 O2 126.6(10) . . ?
C13 C14 O2 112.6(7) . . ?
C13 C14 O1 120.8(10) . . ?
O1A C14A O2A 124.0(8) . . ?
C13A C14A O2A 112.3(6) . . ?
C13A C14A O1A 123.7(8) . . ?

loop_
_geom_bond_atom_site_label_1
_geom_bond_atom_site_label_2
_geom_bond_distance
_geom_bond_site_symmetry_2
_geom_bond_publ_flag
O2 C15 1.448(13) . ?
O2 C14 1.288(13) . ?
O2A C15A 1.430(10) . ?
O2A C14A 1.341(11) . ?
O2S C2S 1.422(11) . ?
O2S H2S 0.97(8) . ?
N2 H2a 0.9100 . ?
N2 H2b 0.9100 . ?
N2 H2c 0.9100 . ?
N2 C13 1.483(11) . ?
C2 H2 0.9500 . ?
C2 C3 1.412(10) . ?
C2 C1 1.385(10) . ?
C2A H2Aa 0.9500 . ?
C2A C3A 1.397(10) . ?
C2A C1A 1.382(10) . ?
C2S H2Sa 0.9800 . ?
C2S H2Sb 0.9800 . ?
C2S H2Sc 0.9800 . ?
C3 H3 0.9500 . ?
C3 C4 1.381(12) . ?
C3A H3A 0.9500 . ?
C3A C4A 1.399(13) . ?
Cl3B H3B 1.67(11) . ?
C5 H5 0.9500 . ?
C5 C6 1.404(10) . ?
C5 C4 1.389(12) . ?
C5A H5A 0.9500 . ?
C5A C6A 1.404(10) . ?
C5A C4A 1.383(12) . ?
C6 C7 1.470(10) . ?
C6 C1 1.390(10) . ?
C6A C7A 1.451(10) . ?
C6A C1A 1.407(10) . ?
C7 C8 1.387(10) . ?
C7 N1 1.365(10) . ?
C7A C8A 1.408(11) . ?
C7A N1S 1.362(9) . ?
C8 H8 0.9500 . ?
C8 C9 1.397(12) . ?
C8A H8A 0.9500 . ?
C8A C9A 1.389(12) . ?
C9 H9 0.9500 . ?
C9 C10 1.368(11) . ?
C9A H9A 0.9500 . ?
C9A C10A 1.396(12) . ?
C10 H10 0.9500 . ?
C10 C11 1.382(12) . ?
C10A H10A 0.9500 . ?
C10A C11A 1.375(11) . ?
C11 H11 0.9500 . ?
C11 N1 1.360(10) . ?
C11A H11A 0.9500 . ?
C11A N1S 1.339(10) . ?
C15 H15a 0.9800 . ?
C15 H15b 0.9800 . ?
C15 H15c 0.9800 . ?
C15A H15d 0.9800 . ?
C15A H15e 0.9800 . ?
C15A H15f 0.9800 . ?
C12 H12a 0.9900 . ?
C12 H12b 0.9900 . ?
C12 S1 1.836(8) . ?
C12 C13 1.523(10) . ?
C12A H12c 0.9900 . ?
C12A H12d 0.9900 . ?
C12A S1A 1.803(8) . ?
C12A C13A 1.531(10) . ?
Au1 Cl1 2.3647(17) . ?
Au1 S1 2.2931(19) . ?
Au1 N1 2.084(6) . ?
Au1 C1 2.039(6) . ?
Au1A Cl1A 2.3646(16) . ?
Au1A S1A 2.2841(19) . ?
Au1A N1S 2.088(6) . ?
Au1A C1A 2.043(6) . ?
O1 C14 1.200(10) . ?
O1A C14A 1.215(8) . ?
O1S H3B 0.8400 . ?
O1S C1S 1.418(15) . ?
C4 H4 0.9500 . ?
C4A H4A 0.9500 . ?
N1A H1Aa 0.9100 . ?
N1A H1Ab 0.9100 . ?
N1A H1Ac 0.9100 . ?
N1A C13A 1.491(10) . ?
C1S H1Sa 0.9800 . ?
C1S H1Sb 0.9800 . ?
C1S H1Sc 0.9800 . ?
C13 H13 1.0000 . ?
C13 C14 1.518(13) . ?
C13A H13A 1.0000 . ?
C13A C14A 1.518(11) . ?

loop_
_geom_torsion_atom_site_label_1
_geom_torsion_atom_site_label_2
_geom_torsion_atom_site_label_3
_geom_torsion_atom_site_label_4
_geom_torsion
_geom_torsion_site_symmetry_1
_geom_torsion_site_symmetry_2
_geom_torsion_site_symmetry_3
_geom_torsion_site_symmetry_4
_geom_torsion_publ_flag
O2 C14 C13 N2 -69.4(9) . . . . ?
O2 C14 C13 C12 52.7(9) . . . . ?
O2A C14A C13A C12A 63.4(7) . . . . ?
O2A C14A C13A N1A -57.2(7) . . . . ?
N2 C13 C12 S1 177.7(6) . . . . ?
N2 C13 C14 O1 112.7(8) . . . . ?
C2 C3 C4 C5 1.4(8) . . . . ?
C2 C1 C6 C5 0.6(8) . . . . ?
C2 C1 C6 C7 -177.8(6) . . . . ?
C2A C3A C4A C5A 3.2(8) . . . . ?
C2A C1A C6A C5A -3.0(8) . . . . ?
C2A C1A C6A C7A 179.0(6) . . . . ?
C3 C4 C5 C6 -1.0(8) . . . . ?
C3A C4A C5A C6A -4.8(8) . . . . ?
C5 C6 C7 C8 1.5(8) . . . . ?
C5 C6 C7 N1 -174.6(7) . . . . ?
C5 C6 C1 Au1 178.2(5) . . . . ?
C5A C6A C7A C8A -2.8(8) . . . . ?
C5A C6A C7A N1S 178.2(7) . . . . ?
C5A C6A C1A Au1A 179.7(5) . . . . ?
C6 C7 C8 C9 -176.3(7) . . . . ?
C6 C7 N1 C11 176.0(6) . . . . ?
C6 C7 N1 Au1 -5.5(6) . . . . ?
C6A C7A C8A C9A -179.1(7) . . . . ?
C6A C7A N1S C11A -179.0(6) . . . . ?
C6A C7A N1S Au1A 4.0(6) . . . . ?
C7 C8 C9 C10 0.4(8) . . . . ?
C7 N1 C11 C10 1.2(7) . . . . ?
C7A C8A C9A C10A -2.8(7) . . . . ?
C7A N1S C11A C10A -0.7(7) . . . . ?
C8 C9 C10 C11 0.5(8) . . . . ?
C8A C9A C10A C11A 4.0(8) . . . . ?
C9 C10 C11 N1 -1.3(8) . . . . ?
C9A C10A C11A N1S -2.3(8) . . . . ?
C10 C11 N1 Au1 -177.2(4) . . . . ?
C10A C11A N1S Au1A 175.9(5) . . . . ?
C12 C13 C14 O1 -125.2(9) . . . . ?
C12A C13A C14A O1A -114.8(7) . . . . ?
O1A C14A C13A N1A 124.6(8) . . . . ?
